data_4109762
loop_
_publ_author_name
'Sheng-qing Xia'
'Svilen Bobev'

_publ_section_title
;
 Interplay between Size and Electronic Effects in Determining the
 Homogeneity Range of the A9Zn4+xPn9 and A9Cd4+xPn9 Phases (0 <=x<= 0.5),
 A = Ca, Sr, Yb, Eu; Pn = Sb, Bi
;
_journal_name_full 'Journal of the American Chemical Society'
_journal_page_first 10011
_journal_page_last 10018
_journal_paper_doi 10.1021/ja0728425
_journal_volume 129
_journal_year 2007
_chemical_formula_moiety 'Bi9 Cd4.27,9(Sr)'
_chemical_formula_sum 'Bi9 Cd4.27 Sr9'
_chemical_formula_weight 3148.79
_chemical_name_systematic
; 
 ? 
;
_space_group_IT_number 55
_symmetry_cell_setting orthorhombic
_symmetry_space_group_name_Hall '-P 2 2ab'
_symmetry_space_group_name_H-M 'P b a m'
_atom_sites_solution_primary direct
_atom_sites_solution_secondary difmap
_audit_creation_method SHELXL-97
_cell_angle_alpha 90.00
_cell_angle_beta 90.00
_cell_angle_gamma 90.00
_cell_formula_units_Z 2
_cell_length_a 23.402(4)
_cell_length_b 13.186(2)
_cell_length_c 4.8906(9)
_cell_measurement_reflns_used 1738
_cell_measurement_temperature 120(2)
_cell_measurement_theta_max 26.37
_cell_measurement_theta_min 1.74
_cell_volume 1509.1(4)
_computing_cell_refinement 'SMART (Bruker, 2000)'
_computing_data_collection 'SMART (Bruker, 2000)'
_computing_data_reduction 'SAINT (Bruker, 1999)'
_computing_molecular_graphics 'SHELXTL 5.1 (Sheldrick, 1994)'
_computing_publication_material 'SHELXL-97 (Sheldrick, 1997)'
_computing_structure_refinement 'SHELXL-97 (Sheldrick, 1997)'
_computing_structure_solution 'SHELXS-97 (Sheldrick, 1990)'
_diffrn_ambient_temperature 120(2)
_diffrn_detector_area_resol_mean 8.3
_diffrn_measured_fraction_theta_full 1.000
_diffrn_measured_fraction_theta_max 1.000
_diffrn_measurement_device_type 'Bruker Smart'
_diffrn_measurement_method \w
_diffrn_radiation_monochromator graphite
_diffrn_radiation_source 'fine-focus sealed tube'
_diffrn_radiation_type MoK\a
_diffrn_radiation_wavelength 0.71073
_diffrn_reflns_av_R_equivalents 0.0542
_diffrn_reflns_av_sigmaI/netI 0.0449
_diffrn_reflns_limit_h_max 27
_diffrn_reflns_limit_h_min -29
_diffrn_reflns_limit_k_max 16
_diffrn_reflns_limit_k_min -16
_diffrn_reflns_limit_l_max 5
_diffrn_reflns_limit_l_min -6
_diffrn_reflns_number 7923
_diffrn_reflns_theta_full 26.37
_diffrn_reflns_theta_max 26.37
_diffrn_reflns_theta_min 1.74
_diffrn_standards_decay_% 0
_diffrn_standards_interval_count 0
_diffrn_standards_number 0
_exptl_absorpt_coefficient_mu 70.913
_exptl_absorpt_correction_T_max 0.1637
_exptl_absorpt_correction_T_min 0.1004
_exptl_absorpt_correction_type multi-scan
_exptl_absorpt_process_details 'SADABS (Sheldrick, 2003)'
_exptl_crystal_colour black
_exptl_crystal_density_diffrn 6.929
_exptl_crystal_description needle
_exptl_crystal_F_000 2587
_exptl_crystal_size_max 0.06
_exptl_crystal_size_mid 0.05
_exptl_crystal_size_min 0.04
_refine_diff_density_max 2.228
_refine_diff_density_min -2.847
_refine_diff_density_rms 0.517
_refine_ls_extinction_method none
_refine_ls_goodness_of_fit_ref 1.168
_refine_ls_matrix_type full
_refine_ls_number_parameters 76
_refine_ls_number_reflns 1738
_refine_ls_number_restraints 0
_refine_ls_restrained_S_all 1.168
_refine_ls_R_factor_all 0.0495
_refine_ls_R_factor_gt 0.0409
_refine_ls_shift/su_max 0.000
_refine_ls_shift/su_mean 0.000
_refine_ls_structure_factor_coef Fsqd
_refine_ls_weighting_details 'calc w=1/[\s^2^(Fo^2^)+(0.0298P)^2^+14.1927P] where P=(Fo^2^+2Fc^2^)/3'
_refine_ls_weighting_scheme calc
_refine_ls_wR_factor_gt 0.0818
_refine_ls_wR_factor_ref 0.0851
_reflns_number_gt 1513
_reflns_number_total 1738
_reflns_threshold_expression >2sigma(I)
_cod_data_source_file ja0728425si20070503_025634_4.cif
_cod_data_source_block Sr9Cd4.26(2)Bi9_/_CSD-417976
_cod_original_cell_volume 1509.1(5)
_cod_database_code 4109762

loop_
_symmetry_equiv_pos_as_xyz
'x, y, z'
'-x, -y, z'
'-x+1/2, y+1/2, -z'
'x+1/2, -y+1/2, -z'
'-x, -y, -z'
'x, y, -z'
'x-1/2, -y-1/2, z'
'-x-1/2, y-1/2, z'

loop_
_atom_site_label
_atom_site_type_symbol
_atom_site_fract_x
_atom_site_fract_y
_atom_site_fract_z
_atom_site_U_iso_or_equiv
_atom_site_adp_type
_atom_site_occupancy
_atom_site_symmetry_multiplicity
_atom_site_calc_flag
_atom_site_refinement_flags
Bi1 Bi 0.0000 0.5000 0.5000 0.0138(3) Uani 1 4 d S
Bi2 Bi 0.49213(4) 0.31146(7) 0.0000 0.0181(2) Uani 1 2 d S
Bi3 Bi 0.30792(4) 0.12141(7) 0.0000 0.0174(2) Uani 1 2 d S
Bi4 Bi 0.35314(4) 0.45764(6) 0.5000 0.01393(19) Uani 1 2 d S
Bi5 Bi 0.16802(4) 0.31172(6) 0.5000 0.01363(19) Uani 1 2 d S
Cd1 Cd 0.04547(7) 0.27325(12) 0.5000 0.0169(4) Uani 1 2 d S
Cd2 Cd 0.24000(7) 0.11551(13) 0.5000 0.0174(4) Uani 1 2 d S
Cd3 Cd 0.3895(5) 0.3689(11) 0.0000 0.022(4) Uani 0.133(7) 2 d SP
Sr1 Sr 0.0000 0.0000 0.5000 0.0154(6) Uani 1 4 d S
Sr2 Sr 0.13608(9) 0.13362(15) 0.0000 0.0150(4) Uani 1 2 d S
Sr3 Sr 0.08945(9) 0.43752(16) 0.0000 0.0151(4) Uani 1 2 d S
Sr4 Sr 0.26260(10) 0.37554(16) 0.0000 0.0196(5) Uani 1 2 d S
Sr5 Sr 0.39749(9) 0.20938(17) 0.5000 0.0202(5) Uani 1 2 d S

loop_
_atom_site_aniso_label
_atom_site_aniso_U_11
_atom_site_aniso_U_22
_atom_site_aniso_U_33
_atom_site_aniso_U_23
_atom_site_aniso_U_13
_atom_site_aniso_U_12
Bi1 0.0136(6) 0.0148(6) 0.0131(6) 0.000 0.000 0.0014(4)
Bi2 0.0242(5) 0.0169(4) 0.0132(4) 0.000 0.000 -0.0032(4)
Bi3 0.0159(5) 0.0224(5) 0.0138(4) 0.000 0.000 0.0048(3)
Bi4 0.0139(4) 0.0132(4) 0.0148(4) 0.000 0.000 -0.0001(3)
Bi5 0.0127(4) 0.0151(4) 0.0131(4) 0.000 0.000 -0.0002(3)
Cd1 0.0144(8) 0.0167(8) 0.0194(9) 0.000 0.000 -0.0014(7)
Cd2 0.0150(8) 0.0227(9) 0.0146(8) 0.000 0.000 -0.0009(7)
Cd3 0.010(7) 0.036(9) 0.019(7) 0.000 0.000 0.006(5)
Sr1 0.0126(14) 0.0141(14) 0.0194(15) 0.000 0.000 -0.0003(11)
Sr2 0.0162(11) 0.0152(10) 0.0134(10) 0.000 0.000 0.0008(8)
Sr3 0.0167(11) 0.0144(10) 0.0143(10) 0.000 0.000 0.0009(8)
Sr4 0.0231(12) 0.0184(11) 0.0174(11) 0.000 0.000 -0.0039(9)
Sr5 0.0150(11) 0.0170(11) 0.0285(12) 0.000 0.000 -0.0026(8)

loop_
_atom_type_symbol
_atom_type_description
_atom_type_scat_dispersion_real
_atom_type_scat_dispersion_imag
_atom_type_scat_source
Sr Sr -1.5307 3.2498 'International Tables Vol C Tables 4.2.6.8 and 6.1.1.4'
Cd Cd -0.8075 1.2024 'International Tables Vol C Tables 4.2.6.8 and 6.1.1.4'
Bi Bi -4.1077 10.2566 'International Tables Vol C Tables 4.2.6.8 and 6.1.1.4'

loop_
_geom_angle_atom_site_label_1
_geom_angle_atom_site_label_2
_geom_angle_atom_site_label_3
_geom_angle
_geom_angle_site_symmetry_1
_geom_angle_site_symmetry_3
Cd1 Bi1 Cd1 180.00(6) . 5_566
Cd1 Bi1 Sr3 116.41(4) . 5_565
Cd1 Bi1 Sr3 63.59(4) 5_566 5_565
Cd1 Bi1 Sr3 63.59(4) . 1_556
Cd1 Bi1 Sr3 116.41(4) 5_566 1_556
Sr3 Bi1 Sr3 180.0 5_565 1_556
Cd1 Bi1 Sr3 116.41(4) . 5_566
Cd1 Bi1 Sr3 63.59(4) 5_566 5_566
Sr3 Bi1 Sr3 94.78(6) 5_565 5_566
Sr3 Bi1 Sr3 85.22(6) 1_556 5_566
Cd1 Bi1 Sr3 63.59(4) . .
Cd1 Bi1 Sr3 116.41(4) 5_566 .
Sr3 Bi1 Sr3 85.22(6) 5_565 .
Sr3 Bi1 Sr3 94.78(6) 1_556 .
Sr3 Bi1 Sr3 180.0 5_566 .
Cd1 Bi1 Sr5 60.57(5) . 7_565
Cd1 Bi1 Sr5 119.43(5) 5_566 7_565
Sr3 Bi1 Sr5 76.94(4) 5_565 7_565
Sr3 Bi1 Sr5 103.06(4) 1_556 7_565
Sr3 Bi1 Sr5 76.94(4) 5_566 7_565
Sr3 Bi1 Sr5 103.06(4) . 7_565
Cd1 Bi1 Sr5 119.43(5) . 3_556
Cd1 Bi1 Sr5 60.57(5) 5_566 3_556
Sr3 Bi1 Sr5 103.06(4) 5_565 3_556
Sr3 Bi1 Sr5 76.94(4) 1_556 3_556
Sr3 Bi1 Sr5 103.06(4) 5_566 3_556
Sr3 Bi1 Sr5 76.94(4) . 3_556
Sr5 Bi1 Sr5 180.00(5) 7_565 3_556
Cd3 Bi2 Cd1 120.99(10) . 7_665
Cd3 Bi2 Cd1 120.99(10) . 7_664
Cd1 Bi2 Cd1 111.18(6) 7_665 7_664
Cd3 Bi2 Sr2 150.4(3) . 7_665
Cd1 Bi2 Sr2 70.58(4) 7_665 7_665
Cd1 Bi2 Sr2 70.58(4) 7_664 7_665
Cd3 Bi2 Sr1 80.6(2) . 3_556
Cd1 Bi2 Sr1 70.63(3) 7_665 3_556
Cd1 Bi2 Sr1 145.47(4) 7_664 3_556
Sr2 Bi2 Sr1 78.39(3) 7_665 3_556
Cd3 Bi2 Sr1 80.6(2) . 3
Cd1 Bi2 Sr1 145.47(4) 7_665 3
Cd1 Bi2 Sr1 70.63(3) 7_664 3
Sr2 Bi2 Sr1 78.39(3) 7_665 3
Sr1 Bi2 Sr1 88.90(2) 3_556 3
Cd3 Bi2 Sr5 61.4(2) . 1_554
Cd1 Bi2 Sr5 133.28(5) 7_665 1_554
Cd1 Bi2 Sr5 63.46(4) 7_664 1_554
Sr2 Bi2 Sr5 133.40(3) 7_665 1_554
Sr1 Bi2 Sr5 141.47(4) 3_556 1_554
Sr1 Bi2 Sr5 79.70(3) 3 1_554
Cd3 Bi2 Sr5 61.4(2) . .
Cd1 Bi2 Sr5 63.46(4) 7_665 .
Cd1 Bi2 Sr5 133.28(5) 7_664 .
Sr2 Bi2 Sr5 133.40(3) 7_665 .
Sr1 Bi2 Sr5 79.70(3) 3_556 .
Sr1 Bi2 Sr5 141.47(4) 3 .
Sr5 Bi2 Sr5 86.67(5) 1_554 .
Cd3 Bi2 Sr3 142.2(3) . 7_665
Cd1 Bi2 Sr3 56.66(3) 7_665 7_665
Cd1 Bi2 Sr3 56.66(3) 7_664 7_665
Sr2 Bi2 Sr3 67.39(5) 7_665 7_665
Sr1 Bi2 Sr3 123.71(2) 3_556 7_665
Sr1 Bi2 Sr3 123.71(2) 3 7_665
Sr5 Bi2 Sr3 92.51(5) 1_554 7_665
Sr5 Bi2 Sr3 92.51(5) . 7_665
Cd2 Bi3 Cd2 113.89(6) . 1_554
Cd2 Bi3 Sr3 111.37(4) . 3_545
Cd2 Bi3 Sr3 111.37(4) 1_554 3_545
Cd2 Bi3 Sr5 75.16(4) . .
Cd2 Bi3 Sr5 160.28(5) 1_554 .
Sr3 Bi3 Sr5 79.03(5) 3_545 .
Cd2 Bi3 Sr5 160.28(5) . 1_554
Cd2 Bi3 Sr5 75.17(4) 1_554 1_554
Sr3 Bi3 Sr5 79.03(5) 3_545 1_554
Sr5 Bi3 Sr5 91.17(6) . 1_554
Cd2 Bi3 Sr4 82.01(4) . .
Cd2 Bi3 Sr4 82.01(4) 1_554 .
Sr3 Bi3 Sr4 152.83(6) 3_545 .
Sr5 Bi3 Sr4 82.05(5) . .
Sr5 Bi3 Sr4 82.05(5) 1_554 .
Cd2 Bi3 Sr4 74.28(4) . 3_545
Cd2 Bi3 Sr4 74.28(4) 1_554 3_545
Sr3 Bi3 Sr4 71.71(5) 3_545 3_545
Sr5 Bi3 Sr4 125.43(4) . 3_545
Sr5 Bi3 Sr4 125.43(4) 1_554 3_545
Sr4 Bi3 Sr4 135.46(3) . 3_545
Cd2 Bi3 Sr2 57.09(3) . .
Cd2 Bi3 Sr2 57.09(3) 1_554 .
Sr3 Bi3 Sr2 137.02(5) 3_545 .
Sr5 Bi3 Sr2 126.75(4) . .
Sr5 Bi3 Sr2 126.75(4) 1_554 .
Sr4 Bi3 Sr2 70.15(5) . .
Sr4 Bi3 Sr2 65.31(5) 3_545 .
Cd3 Bi4 Cd3 118.8(5) . 1_556
Cd3 Bi4 Cd2 120.1(2) . 3_556
Cd3 Bi4 Cd2 120.1(2) 1_556 3_556
Cd3 Bi4 Sr2 152.0(3) . 3_556
Cd3 Bi4 Sr2 68.8(3) 1_556 3_556
Cd2 Bi4 Sr2 65.16(4) 3_556 3_556
Cd3 Bi4 Sr2 68.8(3) . 3
Cd3 Bi4 Sr2 152.0(3) 1_556 3
Cd2 Bi4 Sr2 65.16(4) 3_556 3
Sr2 Bi4 Sr2 92.67(6) 3_556 3
Cd3 Bi4 Sr4 132.2(3) . 1_556
Cd3 Bi4 Sr4 55.8(2) 1_556 1_556
Cd2 Bi4 Sr4 76.71(5) 3_556 1_556
Sr2 Bi4 Sr4 75.27(4) 3_556 1_556
Sr2 Bi4 Sr4 141.50(6) 3 1_556
Cd3 Bi4 Sr4 55.8(2) . .
Cd3 Bi4 Sr4 132.2(3) 1_556 .
Cd2 Bi4 Sr4 76.71(5) 3_556 .
Sr2 Bi4 Sr4 141.50(6) 3_556 .
Sr2 Bi4 Sr4 75.27(4) 3 .
Sr4 Bi4 Sr4 91.57(6) 1_556 .
Cd3 Bi4 Sr5 61.1(2) . .
Cd3 Bi4 Sr5 61.1(2) 1_556 .
Cd2 Bi4 Sr5 151.28(6) 3_556 .
Sr2 Bi4 Sr5 129.18(3) 3_556 .
Sr2 Bi4 Sr5 129.18(3) 3 .
Sr4 Bi4 Sr5 83.41(5) 1_556 .
Sr4 Bi4 Sr5 83.41(5) . .
Cd3 Bi4 Sr1 76.7(3) . 3_556
Cd3 Bi4 Sr1 76.7(3) 1_556 3_556
Cd2 Bi4 Sr1 127.08(4) 3_556 3_556
Sr2 Bi4 Sr1 79.41(4) 3_556 3_556
Sr2 Bi4 Sr1 79.41(4) 3 3_556
Sr4 Bi4 Sr1 131.59(3) 1_556 3_556
Sr4 Bi4 Sr1 131.60(3) . 3_556
Sr5 Bi4 Sr1 81.64(4) . 3_556
Cd1 Bi5 Cd2 113.03(5) . .
Cd1 Bi5 Sr4 133.11(3) . .
Cd2 Bi5 Sr4 81.51(5) . .
Cd1 Bi5 Sr4 133.11(3) . 1_556
Cd2 Bi5 Sr4 81.51(5) . 1_556
Sr4 Bi5 Sr4 91.84(6) . 1_556
Cd1 Bi5 Sr2 70.74(4) . .
Cd2 Bi5 Sr2 63.29(4) . .
Sr4 Bi5 Sr2 78.54(4) . .
Sr4 Bi5 Sr2 144.41(6) 1_556 .
Cd1 Bi5 Sr2 70.74(4) . 1_556
Cd2 Bi5 Sr2 63.29(4) . 1_556
Sr4 Bi5 Sr2 144.41(6) . 1_556
Sr4 Bi5 Sr2 78.54(4) 1_556 1_556
Sr2 Bi5 Sr2 89.55(5) . 1_556
Cd1 Bi5 Sr3 64.07(4) . .
Cd2 Bi5 Sr3 133.45(3) . .
Sr4 Bi5 Sr3 73.80(5) . .
Sr4 Bi5 Sr3 136.93(6) 1_556 .
Sr2 Bi5 Sr3 73.37(4) . .
Sr2 Bi5 Sr3 134.71(5) 1_556 .
Cd1 Bi5 Sr3 64.07(4) . 1_556
Cd2 Bi5 Sr3 133.45(3) . 1_556
Sr4 Bi5 Sr3 136.93(6) . 1_556
Sr4 Bi5 Sr3 73.80(5) 1_556 1_556
Sr2 Bi5 Sr3 134.71(5) . 1_556
Sr2 Bi5 Sr3 73.37(4) 1_556 1_556
Sr3 Bi5 Sr3 89.28(5) . 1_556
Bi5 Cd1 Bi2 118.70(4) . 7_565
Bi5 Cd1 Bi2 118.70(4) . 7_566
Bi2 Cd1 Bi2 111.18(6) 7_565 7_566
Bi5 Cd1 Bi1 99.56(5) . .
Bi2 Cd1 Bi1 102.35(4) 7_565 .
Bi2 Cd1 Bi1 102.35(4) 7_566 .
Bi5 Cd1 Sr3 66.04(4) . .
Bi2 Cd1 Sr3 77.05(3) 7_565 .
Bi2 Cd1 Sr3 162.54(6) 7_566 .
Bi1 Cd1 Sr3 60.33(4) . .
Bi5 Cd1 Sr3 66.04(4) . 1_556
Bi2 Cd1 Sr3 162.54(6) 7_565 1_556
Bi2 Cd1 Sr3 77.05(3) 7_566 1_556
Bi1 Cd1 Sr3 60.32(4) . 1_556
Sr3 Cd1 Sr3 91.12(6) . 1_556
Bi5 Cd1 Sr5 166.18(7) . 7_565
Bi2 Cd1 Sr5 66.72(4) 7_565 7_565
Bi2 Cd1 Sr5 66.72(4) 7_566 7_565
Bi1 Cd1 Sr5 66.63(5) . 7_565
Sr3 Cd1 Sr5 104.96(5) . 7_565
Sr3 Cd1 Sr5 104.96(5) 1_556 7_565
Bi5 Cd1 Sr2 61.66(4) . 1_556
Bi2 Cd1 Sr2 126.53(6) 7_565 1_556
Bi2 Cd1 Sr2 60.77(4) 7_566 1_556
Bi1 Cd1 Sr2 131.05(4) . 1_556
Sr3 Cd1 Sr2 127.62(7) . 1_556
Sr3 Cd1 Sr2 70.90(4) 1_556 1_556
Sr5 Cd1 Sr2 126.93(5) 7_565 1_556
Bi5 Cd1 Sr2 61.66(4) . .
Bi2 Cd1 Sr2 60.77(4) 7_565 .
Bi2 Cd1 Sr2 126.53(6) 7_566 .
Bi1 Cd1 Sr2 131.05(4) . .
Sr3 Cd1 Sr2 70.90(4) . .
Sr3 Cd1 Sr2 127.62(7) 1_556 .
Sr5 Cd1 Sr2 126.93(5) 7_565 .
Sr2 Cd1 Sr2 82.09(5) 1_556 .
Bi5 Cd1 Sr1 116.48(5) . .
Bi2 Cd1 Sr1 61.27(3) 7_565 .
Bi2 Cd1 Sr1 61.27(3) 7_566 .
Bi1 Cd1 Sr1 143.96(5) . .
Sr3 Cd1 Sr1 133.76(3) . .
Sr3 Cd1 Sr1 133.76(3) 1_556 .
Sr5 Cd1 Sr1 77.33(5) 7_565 .
Sr2 Cd1 Sr1 71.76(4) 1_556 .
Sr2 Cd1 Sr1 71.77(4) . .
Bi3 Cd2 Bi3 113.89(6) . 1_556
Bi3 Cd2 Bi4 114.36(4) . 3_546
Bi3 Cd2 Bi4 114.36(4) 1_556 3_546
Bi3 Cd2 Bi5 105.95(4) . .
Bi3 Cd2 Bi5 105.96(4) 1_556 .
Bi4 Cd2 Bi5 100.62(5) 3_546 .
Bi3 Cd2 Sr2 77.79(3) . .
Bi3 Cd2 Sr2 166.97(6) 1_556 .
Bi4 Cd2 Sr2 62.55(4) 3_546 .
Bi5 Cd2 Sr2 63.79(4) . .
Bi3 Cd2 Sr2 166.97(6) . 1_556
Bi3 Cd2 Sr2 77.79(3) 1_556 1_556
Bi4 Cd2 Sr2 62.54(4) 3_546 1_556
Bi5 Cd2 Sr2 63.79(4) . 1_556
Sr2 Cd2 Sr2 90.04(6) . 1_556
Bi3 Cd2 Sr5 58.34(3) . .
Bi3 Cd2 Sr5 58.34(3) 1_556 .
Bi4 Cd2 Sr5 154.88(7) 3_546 .
Bi5 Cd2 Sr5 104.50(6) . .
Sr2 Cd2 Sr5 130.16(4) . .
Sr2 Cd2 Sr5 130.16(4) 1_556 .
Bi3 Cd2 Sr4 61.12(4) . 3_545
Bi3 Cd2 Sr4 122.81(6) 1_556 3_545
Bi4 Cd2 Sr4 56.12(4) 3_546 3_545
Bi5 Cd2 Sr4 130.90(4) . 3_545
Sr2 Cd2 Sr4 67.14(5) . 3_545
Sr2 Cd2 Sr4 118.45(6) 1_556 3_545
Sr5 Cd2 Sr4 105.45(5) . 3_545
Bi3 Cd2 Sr4 122.81(6) . 3_546
Bi3 Cd2 Sr4 61.11(4) 1_556 3_546
Bi4 Cd2 Sr4 56.12(4) 3_546 3_546
Bi5 Cd2 Sr4 130.90(4) . 3_546
Sr2 Cd2 Sr4 118.45(6) . 3_546
Sr2 Cd2 Sr4 67.14(5) 1_556 3_546
Sr5 Cd2 Sr4 105.45(5) . 3_546
Sr4 Cd2 Sr4 75.38(5) 3_545 3_546
Bi2 Cd3 Bi4 114.2(3) . 1_554
Bi2 Cd3 Bi4 114.2(3) . .
Bi4 Cd3 Bi4 118.8(5) 1_554 .
Bi2 Cd3 Sr4 164.2(6) . .
Bi4 Cd3 Sr4 71.9(2) 1_554 .
Bi4 Cd3 Sr4 71.9(2) . .
Bi2 Cd3 Sr5 75.5(3) . .
Bi4 Cd3 Sr5 159.5(5) 1_554 .
Bi4 Cd3 Sr5 68.54(9) . .
Sr4 Cd3 Sr5 94.4(3) . .
Bi2 Cd3 Sr5 75.5(3) . 1_554
Bi4 Cd3 Sr5 68.54(9) 1_554 1_554
Bi4 Cd3 Sr5 159.5(5) . 1_554
Sr4 Cd3 Sr5 94.4(3) . 1_554
Sr5 Cd3 Sr5 98.4(4) . 1_554
Bi2 Cd3 Sr2 117.2(5) . 3
Bi4 Cd3 Sr2 62.8(3) 1_554 3
Bi4 Cd3 Sr2 62.8(3) . 3
Sr4 Cd3 Sr2 78.6(3) . 3
Sr5 Cd3 Sr2 130.66(19) . 3
Sr5 Cd3 Sr2 130.66(19) 1_554 3
Bi2 Cd3 Sr1 60.5(2) . 3_556
Bi4 Cd3 Sr1 123.2(4) 1_554 3_556
Bi4 Cd3 Sr1 58.93(17) . 3_556
Sr4 Cd3 Sr1 129.8(3) . 3_556
Sr5 Cd3 Sr1 77.22(13) . 3_556
Sr5 Cd3 Sr1 135.6(4) 1_554 3_556
Sr2 Cd3 Sr1 71.3(2) 3 3_556
Bi2 Cd3 Sr1 60.5(2) . 3
Bi4 Cd3 Sr1 58.93(17) 1_554 3
Bi4 Cd3 Sr1 123.2(4) . 3
Sr4 Cd3 Sr1 129.8(3) . 3
Sr5 Cd3 Sr1 135.6(4) . 3
Sr5 Cd3 Sr1 77.22(13) 1_554 3
Sr2 Cd3 Sr1 71.3(2) 3 3
Sr1 Cd3 Sr1 76.3(2) 3_556 3
Bi4 Sr1 Bi4 180.0 7_565 3_546
Bi4 Sr1 Bi2 80.431(18) 7_565 7_566
Bi4 Sr1 Bi2 99.569(18) 3_546 7_566
Bi4 Sr1 Bi2 99.569(18) 7_565 3_545
Bi4 Sr1 Bi2 80.431(18) 3_546 3_545
Bi2 Sr1 Bi2 180.0 7_566 3_545
Bi4 Sr1 Bi2 99.569(18) 7_565 3_546
Bi4 Sr1 Bi2 80.431(18) 3_546 3_546
Bi2 Sr1 Bi2 91.10(2) 7_566 3_546
Bi2 Sr1 Bi2 88.90(2) 3_545 3_546
Bi4 Sr1 Bi2 80.431(18) 7_565 7_565
Bi4 Sr1 Bi2 99.569(18) 3_546 7_565
Bi2 Sr1 Bi2 88.90(2) 7_566 7_565
Bi2 Sr1 Bi2 91.10(2) 3_545 7_565
Bi2 Sr1 Bi2 180.0 3_546 7_565
Bi4 Sr1 Cd1 82.78(3) 7_565 5_556
Bi4 Sr1 Cd1 97.22(3) 3_546 5_556
Bi2 Sr1 Cd1 131.901(16) 7_566 5_556
Bi2 Sr1 Cd1 48.099(16) 3_545 5_556
Bi2 Sr1 Cd1 48.099(16) 3_546 5_556
Bi2 Sr1 Cd1 131.901(16) 7_565 5_556
Bi4 Sr1 Cd1 97.22(3) 7_565 .
Bi4 Sr1 Cd1 82.78(3) 3_546 .
Bi2 Sr1 Cd1 48.099(16) 7_566 .
Bi2 Sr1 Cd1 131.901(16) 3_545 .
Bi2 Sr1 Cd1 131.901(16) 3_546 .
Bi2 Sr1 Cd1 48.099(16) 7_565 .
Cd1 Sr1 Cd1 180.0 5_556 .
Bi4 Sr1 Cd3 44.34(14) 7_565 7_565
Bi4 Sr1 Cd3 135.66(14) 3_546 7_565
Bi2 Sr1 Cd3 95.01(16) 7_566 7_565
Bi2 Sr1 Cd3 84.99(16) 3_545 7_565
Bi2 Sr1 Cd3 141.10(17) 3_546 7_565
Bi2 Sr1 Cd3 38.90(17) 7_565 7_565
Cd1 Sr1 Cd3 103.5(2) 5_556 7_565
Cd1 Sr1 Cd3 76.5(2) . 7_565
Bi4 Sr1 Cd3 135.66(14) 7_565 3_546
Bi4 Sr1 Cd3 44.34(14) 3_546 3_546
Bi2 Sr1 Cd3 84.99(16) 7_566 3_546
Bi2 Sr1 Cd3 95.01(16) 3_545 3_546
Bi2 Sr1 Cd3 38.90(17) 3_546 3_546
Bi2 Sr1 Cd3 141.10(17) 7_565 3_546
Cd1 Sr1 Cd3 76.5(2) 5_556 3_546
Cd1 Sr1 Cd3 103.5(2) . 3_546
Cd3 Sr1 Cd3 180.0 7_565 3_546
Bi4 Sr1 Cd3 44.34(14) 7_565 7_566
Bi4 Sr1 Cd3 135.66(14) 3_546 7_566
Bi2 Sr1 Cd3 38.90(17) 7_566 7_566
Bi2 Sr1 Cd3 141.10(17) 3_545 7_566
Bi2 Sr1 Cd3 84.99(16) 3_546 7_566
Bi2 Sr1 Cd3 95.01(16) 7_565 7_566
Cd1 Sr1 Cd3 103.5(2) 5_556 7_566
Cd1 Sr1 Cd3 76.48(19) . 7_566
Cd3 Sr1 Cd3 76.3(2) 7_565 7_566
Cd3 Sr1 Cd3 103.7(2) 3_546 7_566
Bi4 Sr1 Cd3 135.66(14) 7_565 3_545
Bi4 Sr1 Cd3 44.34(14) 3_546 3_545
Bi2 Sr1 Cd3 141.10(17) 7_566 3_545
Bi2 Sr1 Cd3 38.90(17) 3_545 3_545
Bi2 Sr1 Cd3 95.01(16) 3_546 3_545
Bi2 Sr1 Cd3 84.99(16) 7_565 3_545
Cd1 Sr1 Cd3 76.5(2) 5_556 3_545
Cd1 Sr1 Cd3 103.5(2) . 3_545
Cd3 Sr1 Cd3 103.7(2) 7_565 3_545
Cd3 Sr1 Cd3 76.3(2) 3_546 3_545
Cd3 Sr1 Cd3 180.0 7_566 3_545
Bi4 Sr2 Bi4 92.67(6) 3_545 3_546
Bi4 Sr2 Bi2 102.55(5) 3_545 7_565
Bi4 Sr2 Bi2 102.55(5) 3_546 7_565
Bi4 Sr2 Cd2 52.30(3) 3_545 1_554
Bi4 Sr2 Cd2 114.32(6) 3_546 1_554
Bi2 Sr2 Cd2 134.61(3) 7_565 1_554
Bi4 Sr2 Cd2 114.31(6) 3_545 .
Bi4 Sr2 Cd2 52.30(3) 3_546 .
Bi2 Sr2 Cd2 134.61(3) 7_565 .
Cd2 Sr2 Cd2 90.04(6) 1_554 .
Bi4 Sr2 Bi5 163.28(7) 3_545 .
Bi4 Sr2 Bi5 86.49(2) 3_546 .
Bi2 Sr2 Bi5 93.92(5) 7_565 .
Cd2 Sr2 Bi5 113.17(6) 1_554 .
Cd2 Sr2 Bi5 52.92(4) . .
Bi4 Sr2 Bi5 86.49(2) 3_545 1_554
Bi4 Sr2 Bi5 163.28(7) 3_546 1_554
Bi2 Sr2 Bi5 93.92(5) 7_565 1_554
Cd2 Sr2 Bi5 52.92(4) 1_554 1_554
Cd2 Sr2 Bi5 113.17(6) . 1_554
Bi5 Sr2 Bi5 89.55(5) . 1_554
Bi4 Sr2 Cd3 48.40(6) 3_545 3_545
Bi4 Sr2 Cd3 48.40(6) 3_546 3_545
Bi2 Sr2 Cd3 92.4(2) 7_565 3_545
Cd2 Sr2 Cd3 92.91(15) 1_554 3_545
Cd2 Sr2 Cd3 92.91(15) . 3_545
Bi5 Sr2 Cd3 134.68(4) . 3_545
Bi5 Sr2 Cd3 134.68(4) 1_554 3_545
Bi4 Sr2 Cd1 84.66(3) 3_545 1_554
Bi4 Sr2 Cd1 148.97(7) 3_546 1_554
Bi2 Sr2 Cd1 48.65(3) 7_565 1_554
Cd2 Sr2 Cd1 88.30(3) 1_554 1_554
Cd2 Sr2 Cd1 154.06(7) . 1_554
Bi5 Sr2 Cd1 104.52(6) . 1_554
Bi5 Sr2 Cd1 47.60(3) 1_554 1_554
Cd3 Sr2 Cd1 113.02(15) 3_545 1_554
Bi4 Sr2 Cd1 148.97(7) 3_545 .
Bi4 Sr2 Cd1 84.66(3) 3_546 .
Bi2 Sr2 Cd1 48.65(3) 7_565 .
Cd2 Sr2 Cd1 154.06(7) 1_554 .
Cd2 Sr2 Cd1 88.30(3) . .
Bi5 Sr2 Cd1 47.60(3) . .
Bi5 Sr2 Cd1 104.52(6) 1_554 .
Cd3 Sr2 Cd1 113.03(15) 3_545 .
Cd1 Sr2 Cd1 82.09(5) 1_554 .
Bi4 Sr2 Bi3 84.14(4) 3_545 .
Bi4 Sr2 Bi3 84.14(4) 3_546 .
Bi2 Sr2 Bi3 170.16(6) 7_565 .
Cd2 Sr2 Bi3 45.12(3) 1_554 .
Cd2 Sr2 Bi3 45.12(3) . .
Bi5 Sr2 Bi3 79.16(4) . .
Bi5 Sr2 Bi3 79.16(4) 1_554 .
Cd3 Sr2 Bi3 97.4(2) 3_545 .
Cd1 Sr2 Bi3 126.07(4) 1_554 .
Cd1 Sr2 Bi3 126.07(4) . .
Bi4 Sr2 Sr4 52.71(3) 3_545 3_545
Bi4 Sr2 Sr4 52.71(3) 3_546 3_545
Bi2 Sr2 Sr4 137.00(7) 7_565 3_545
Cd2 Sr2 Sr4 62.69(5) 1_554 3_545
Cd2 Sr2 Sr4 62.69(5) . 3_545
Bi5 Sr2 Sr4 115.59(5) . 3_545
Bi5 Sr2 Sr4 115.59(5) 1_554 3_545
Cd3 Sr2 Sr4 44.6(2) 3_545 3_545
Cd1 Sr2 Sr4 136.99(3) 1_554 3_545
Cd1 Sr2 Sr4 136.99(3) . 3_545
Bi3 Sr2 Sr4 52.84(4) . 3_545
Bi1 Sr3 Bi1 94.78(6) 1_554 .
Bi1 Sr3 Bi3 105.50(5) 1_554 3
Bi1 Sr3 Bi3 105.50(5) . 3
Bi1 Sr3 Cd1 119.53(7) 1_554 .
Bi1 Sr3 Cd1 56.09(3) . .
Bi3 Sr3 Cd1 131.36(4) 3 .
Bi1 Sr3 Cd1 56.09(3) 1_554 1_554
Bi1 Sr3 Cd1 119.53(7) . 1_554
Bi3 Sr3 Cd1 131.36(4) 3 1_554
Cd1 Sr3 Cd1 91.12(6) . 1_554
Bi1 Sr3 Bi5 165.50(7) 1_554 .
Bi1 Sr3 Bi5 86.213(18) . .
Bi3 Sr3 Bi5 88.10(5) 3 .
Cd1 Sr3 Bi5 49.89(3) . .
Cd1 Sr3 Bi5 111.04(6) 1_554 .
Bi1 Sr3 Bi5 86.213(18) 1_554 1_554
Bi1 Sr3 Bi5 165.50(7) . 1_554
Bi3 Sr3 Bi5 88.09(5) 3 1_554
Cd1 Sr3 Bi5 111.04(6) . 1_554
Cd1 Sr3 Bi5 49.89(3) 1_554 1_554
Bi5 Sr3 Bi5 89.28(5) . 1_554
Bi1 Sr3 Bi2 81.07(4) 1_554 7_565
Bi1 Sr3 Bi2 81.07(4) . 7_565
Bi3 Sr3 Bi2 170.02(7) 3 7_565
Cd1 Sr3 Bi2 46.30(3) . 7_565
Cd1 Sr3 Bi2 46.30(3) 1_554 7_565
Bi5 Sr3 Bi2 84.81(4) . 7_565
Bi5 Sr3 Bi2 84.81(4) 1_554 7_565
Bi1 Sr3 Sr4 131.80(3) 1_554 .
Bi1 Sr3 Sr4 131.80(3) . .
Bi3 Sr3 Sr4 56.67(5) 3 .
Cd1 Sr3 Sr4 99.76(5) . .
Cd1 Sr3 Sr4 99.76(5) 1_554 .
Bi5 Sr3 Sr4 52.25(3) . .
Bi5 Sr3 Sr4 52.25(3) 1_554 .
Bi2 Sr3 Sr4 113.34(6) 7_565 .
Bi1 Sr3 Sr2 113.88(4) 1_554 .
Bi1 Sr3 Sr2 113.88(4) . .
Bi3 Sr3 Sr2 120.04(7) 3 .
Cd1 Sr3 Sr2 57.91(4) . .
Cd1 Sr3 Sr2 57.91(4) 1_554 .
Bi5 Sr3 Sr2 53.22(3) . .
Bi5 Sr3 Sr2 53.22(3) 1_554 .
Bi2 Sr3 Sr2 49.98(4) 7_565 .
Sr4 Sr3 Sr2 63.36(5) . .
Bi1 Sr3 Sr5 104.69(5) 1_554 3_556
Bi1 Sr3 Sr5 54.99(3) . 3_556
Bi3 Sr3 Sr5 50.59(4) 3 3_556
Cd1 Sr3 Sr5 98.10(3) . 3_556
Cd1 Sr3 Sr5 160.67(6) 1_554 3_556
Bi5 Sr3 Sr5 87.75(3) . 3_556
Bi5 Sr3 Sr5 138.64(6) 1_554 3_556
Bi2 Sr3 Sr5 135.82(4) 7_565 3_556
Sr4 Sr3 Sr5 95.40(5) . 3_556
Sr2 Sr3 Sr5 140.95(4) . 3_556
Bi1 Sr3 Sr5 54.99(3) 1_554 3
Bi1 Sr3 Sr5 104.69(5) . 3
Bi3 Sr3 Sr5 50.59(4) 3 3
Cd1 Sr3 Sr5 160.66(6) . 3
Cd1 Sr3 Sr5 98.10(3) 1_554 3
Bi5 Sr3 Sr5 138.64(6) . 3
Bi5 Sr3 Sr5 87.75(3) 1_554 3
Bi2 Sr3 Sr5 135.82(4) 7_565 3
Sr4 Sr3 Sr5 95.40(5) . 3
Sr2 Sr3 Sr5 140.95(4) . 3
Sr5 Sr3 Sr5 68.40(5) 3_556 3
Cd3 Sr4 Bi5 129.99(11) . 1_554
Cd3 Sr4 Bi5 129.99(11) . .
Bi5 Sr4 Bi5 91.84(6) 1_554 .
Cd3 Sr4 Bi4 52.31(12) . .
Bi5 Sr4 Bi4 175.65(8) 1_554 .
Bi5 Sr4 Bi4 88.13(2) . .
Cd3 Sr4 Bi4 52.31(12) . 1_554
Bi5 Sr4 Bi4 88.13(2) 1_554 1_554
Bi5 Sr4 Bi4 175.65(8) . 1_554
Bi4 Sr4 Bi4 91.57(6) . 1_554
Cd3 Sr4 Bi3 70.8(3) . .
Bi5 Sr4 Bi3 87.74(5) 1_554 .
Bi5 Sr4 Bi3 87.74(5) . .
Bi4 Sr4 Bi3 96.61(5) . .
Bi4 Sr4 Bi3 96.61(5) 1_554 .
Cd3 Sr4 Bi3 118.7(3) . 3
Bi5 Sr4 Bi3 85.72(5) 1_554 3
Bi5 Sr4 Bi3 85.72(5) . 3
Bi4 Sr4 Bi3 89.94(5) . 3
Bi4 Sr4 Bi3 89.94(5) 1_554 3
Bi3 Sr4 Bi3 170.58(7) . 3
Cd3 Sr4 Cd2 92.2(2) . 3_556
Bi5 Sr4 Cd2 128.68(7) 1_554 3_556
Bi5 Sr4 Cd2 75.31(3) . 3_556
Bi4 Sr4 Cd2 47.17(3) . 3_556
Bi4 Sr4 Cd2 101.34(6) 1_554 3_556
Bi3 Sr4 Cd2 139.37(4) . 3_556
Bi3 Sr4 Cd2 44.60(3) 3 3_556
Cd3 Sr4 Cd2 92.2(2) . 3
Bi5 Sr4 Cd2 75.31(3) 1_554 3
Bi5 Sr4 Cd2 128.68(7) . 3
Bi4 Sr4 Cd2 101.34(6) . 3
Bi4 Sr4 Cd2 47.17(3) 1_554 3
Bi3 Sr4 Cd2 139.37(4) . 3
Bi3 Sr4 Cd2 44.60(3) 3 3
Cd2 Sr4 Cd2 75.38(5) 3_556 3
Cd3 Sr4 Sr3 170.3(3) . .
Bi5 Sr4 Sr3 53.95(4) 1_554 .
Bi5 Sr4 Sr3 53.95(4) . .
Bi4 Sr4 Sr3 123.10(5) . .
Bi4 Sr4 Sr3 123.10(5) 1_554 .
Bi3 Sr4 Sr3 118.96(6) . .
Bi3 Sr4 Sr3 51.62(4) 3 .
Cd2 Sr4 Sr3 80.14(5) 3_556 .
Cd2 Sr4 Sr3 80.14(5) 3 .
Cd3 Sr4 Sr2 56.8(3) . 3
Bi5 Sr4 Sr2 125.07(4) 1_554 3
Bi5 Sr4 Sr2 125.07(4) . 3
Bi4 Sr4 Sr2 52.02(3) . 3
Bi4 Sr4 Sr2 52.02(3) 1_554 3
Bi3 Sr4 Sr2 127.57(7) . 3
Bi3 Sr4 Sr2 61.85(5) 3 3
Cd2 Sr4 Sr2 50.18(4) 3_556 3
Cd2 Sr4 Sr2 50.18(4) 3 3
Sr3 Sr4 Sr2 113.47(7) . 3
Cd3 Sr4 Sr2 131.2(3) . .
Bi5 Sr4 Sr2 51.43(3) 1_554 .
Bi5 Sr4 Sr2 51.42(3) . .
Bi4 Sr4 Sr2 130.92(3) . .
Bi4 Sr4 Sr2 130.92(3) 1_554 .
Bi3 Sr4 Sr2 60.43(5) . .
Bi3 Sr4 Sr2 110.16(6) 3 .
Cd2 Sr4 Sr2 124.72(5) 3_556 .
Cd2 Sr4 Sr2 124.72(5) 3 .
Sr3 Sr4 Sr2 58.54(5) . .
Sr2 Sr4 Sr2 172.00(7) 3 .
Cd3 Sr5 Cd3 98.4(4) 1_556 .
Cd3 Sr5 Bi3 69.2(2) 1_556 1_556
Cd3 Sr5 Bi3 136.5(2) . 1_556
Cd3 Sr5 Bi3 136.5(2) 1_556 .
Cd3 Sr5 Bi3 69.2(2) . .
Bi3 Sr5 Bi3 91.17(6) 1_556 .
Cd3 Sr5 Bi4 50.35(19) 1_556 .
Cd3 Sr5 Bi4 50.35(19) . .
Bi3 Sr5 Bi4 97.93(5) 1_556 .
Bi3 Sr5 Bi4 97.93(5) . .
Cd3 Sr5 Cd1 90.9(2) 1_556 7_665
Cd3 Sr5 Cd1 90.9(2) . 7_665
Bi3 Sr5 Cd1 129.30(4) 1_556 7_665
Bi3 Sr5 Cd1 129.30(4) . 7_665
Bi4 Sr5 Cd1 103.81(6) . 7_665
Cd3 Sr5 Bi2 108.0(2) 1_556 .
Cd3 Sr5 Bi2 43.2(2) . .
Bi3 Sr5 Bi2 177.20(6) 1_556 .
Bi3 Sr5 Bi2 91.06(2) . .
Bi4 Sr5 Bi2 80.08(4) . .
Cd1 Sr5 Bi2 49.82(3) 7_665 .
Cd3 Sr5 Bi2 43.2(2) 1_556 1_556
Cd3 Sr5 Bi2 108.0(2) . 1_556
Bi3 Sr5 Bi2 91.06(2) 1_556 1_556
Bi3 Sr5 Bi2 177.20(6) . 1_556
Bi4 Sr5 Bi2 80.08(4) . 1_556
Cd1 Sr5 Bi2 49.82(3) 7_665 1_556
Bi2 Sr5 Bi2 86.67(5) . 1_556
Cd3 Sr5 Bi1 122.0(2) 1_556 3_546
Cd3 Sr5 Bi1 122.0(2) . 3_546
Bi3 Sr5 Bi1 98.39(5) 1_556 3_546
Bi3 Sr5 Bi1 98.39(5) . 3_546
Bi4 Sr5 Bi1 156.61(7) . 3_546
Cd1 Sr5 Bi1 52.80(4) 7_665 3_546
Bi2 Sr5 Bi1 82.96(4) . 3_546
Bi2 Sr5 Bi1 82.96(4) 1_556 3_546
Cd3 Sr5 Cd2 98.8(2) 1_556 .
Cd3 Sr5 Cd2 98.8(2) . .
Bi3 Sr5 Cd2 46.50(3) 1_556 .
Bi3 Sr5 Cd2 46.50(3) . .
Bi4 Sr5 Cd2 90.97(6) . .
Cd1 Sr5 Cd2 165.22(8) 7_665 .
Bi2 Sr5 Cd2 135.19(3) . .
Bi2 Sr5 Cd2 135.19(3) 1_556 .
Bi1 Sr5 Cd2 112.42(6) 3_546 .
Cd3 Sr5 Sr3 165.0(2) 1_556 3_545
Cd3 Sr5 Sr3 96.61(19) . 3_545
Bi3 Sr5 Sr3 99.52(6) 1_556 3_545
Bi3 Sr5 Sr3 50.38(4) . 3_545
Bi4 Sr5 Sr3 143.78(3) . 3_545
Cd1 Sr5 Sr3 89.10(5) 7_665 3_545
Bi2 Sr5 Sr3 83.22(4) . 3_545
Bi2 Sr5 Sr3 130.80(6) 1_556 3_545
Bi1 Sr5 Sr3 48.08(3) 3_546 3_545
Cd2 Sr5 Sr3 78.71(5) . 3_545
Cd3 Sr5 Sr3 96.61(19) 1_556 3_546
Cd3 Sr5 Sr3 165.0(2) . 3_546
Bi3 Sr5 Sr3 50.38(4) 1_556 3_546
Bi3 Sr5 Sr3 99.52(6) . 3_546
Bi4 Sr5 Sr3 143.78(3) . 3_546
Cd1 Sr5 Sr3 89.10(5) 7_665 3_546
Bi2 Sr5 Sr3 130.80(6) . 3_546
Bi2 Sr5 Sr3 83.22(4) 1_556 3_546
Bi1 Sr5 Sr3 48.08(3) 3_546 3_546
Cd2 Sr5 Sr3 78.71(5) . 3_546
Sr3 Sr5 Sr3 68.40(5) 3_545 3_546

loop_
_geom_bond_atom_site_label_1
_geom_bond_atom_site_label_2
_geom_bond_distance
_geom_bond_site_symmetry_2
Bi1 Cd1 3.1736(17) .
Bi1 Cd1 3.1737(17) 5_566
Bi1 Sr3 3.3226(15) 5_565
Bi1 Sr3 3.3226(15) 1_556
Bi1 Sr3 3.3226(15) 5_566
Bi1 Sr3 3.3226(15) .
Bi1 Sr5 3.657(2) 7_565
Bi1 Sr5 3.657(2) 3_556
Bi2 Cd3 2.519(12) .
Bi2 Cd1 2.9639(11) 7_665
Bi2 Cd1 2.9639(11) 7_664
Bi2 Sr2 3.446(2) 7_665
Bi2 Sr1 3.4919(8) 3_556
Bi2 Sr1 3.4919(8) 3
Bi2 Sr5 3.5632(17) 1_554
Bi2 Sr5 3.5632(17) .
Bi2 Sr3 3.996(2) 7_665
Bi3 Cd2 2.9175(11) .
Bi3 Cd2 2.9175(11) 1_554
Bi3 Sr3 3.413(2) 3_545
Bi3 Sr5 3.4234(17) .
Bi3 Sr5 3.4234(17) 1_554
Bi3 Sr4 3.515(2) .
Bi3 Sr4 3.638(2) 3_545
Bi3 Sr2 4.025(2) .
Bi4 Cd3 2.841(7) .
Bi4 Cd3 2.841(7) 1_556
Bi4 Cd2 3.0140(19) 3_556
Bi4 Sr2 3.3805(16) 3_556
Bi4 Sr2 3.3805(16) 3
Bi4 Sr4 3.4118(17) 1_556
Bi4 Sr4 3.4118(17) .
Bi4 Sr5 3.434(2) .
Bi4 Sr1 3.4820(10) 3_556
Bi5 Cd1 2.9126(19) .
Bi5 Cd2 3.0873(19) .
Bi5 Sr4 3.4039(17) .
Bi5 Sr4 3.4040(17) 1_556
Bi5 Sr2 3.4719(16) .
Bi5 Sr2 3.4719(16) 1_556
Bi5 Sr3 3.4802(16) .
Bi5 Sr3 3.4803(16) 1_556
Cd1 Bi2 2.9639(11) 7_565
Cd1 Bi2 2.9639(11) 7_566
Cd1 Sr3 3.4250(19) .
Cd1 Sr3 3.4250(19) 1_556
Cd1 Sr5 3.470(3) 7_565
Cd1 Sr2 3.724(2) 1_556
Cd1 Sr2 3.724(2) .
Cd1 Sr1 3.7568(17) .
Cd2 Bi3 2.9175(11) 1_556
Cd2 Bi4 3.0140(19) 3_546
Cd2 Sr2 3.4570(19) .
Cd2 Sr2 3.4570(19) 1_556
Cd2 Sr5 3.888(3) .
Cd2 Sr4 3.999(2) 3_545
Cd2 Sr4 3.999(2) 3_546
Cd3 Bi4 2.841(7) 1_554
Cd3 Sr4 2.971(13) .
Cd3 Sr5 3.231(9) .
Cd3 Sr5 3.231(9) 1_554
Cd3 Sr2 3.541(14) 3
Cd3 Sr1 3.957(11) 3_556
Cd3 Sr1 3.957(11) 3
Sr1 Bi4 3.4820(10) 7_565
Sr1 Bi4 3.4820(10) 3_546
Sr1 Bi2 3.4919(8) 7_566
Sr1 Bi2 3.4919(8) 3_545
Sr1 Bi2 3.4919(8) 3_546
Sr1 Bi2 3.4919(8) 7_565
Sr1 Cd1 3.7568(17) 5_556
Sr1 Cd3 3.957(11) 7_565
Sr1 Cd3 3.957(11) 3_546
Sr1 Cd3 3.957(11) 7_566
Sr1 Cd3 3.957(11) 3_545
Sr2 Bi4 3.3805(16) 3_545
Sr2 Bi4 3.3805(16) 3_546
Sr2 Bi2 3.446(2) 7_565
Sr2 Cd2 3.4570(19) 1_554
Sr2 Bi5 3.4719(16) 1_554
Sr2 Cd3 3.541(14) 3_545
Sr2 Cd1 3.724(2) 1_554
Sr2 Sr4 4.148(3) 3_545
Sr3 Bi1 3.3226(15) 1_554
Sr3 Bi3 3.413(2) 3
Sr3 Cd1 3.4250(19) 1_554
Sr3 Bi5 3.4803(16) 1_554
Sr3 Bi2 3.996(2) 7_565
Sr3 Sr4 4.134(3) .
Sr3 Sr5 4.350(2) 3_556
Sr3 Sr5 4.350(2) 3
Sr4 Bi5 3.4039(17) 1_554
Sr4 Bi4 3.4119(17) 1_554
Sr4 Bi3 3.638(2) 3
Sr4 Cd2 3.999(2) 3_556
Sr4 Cd2 3.999(2) 3
Sr4 Sr2 4.148(3) 3
Sr5 Cd3 3.231(9) 1_556
Sr5 Bi3 3.4234(17) 1_556
Sr5 Cd1 3.470(3) 7_665
Sr5 Bi2 3.5633(17) 1_556
Sr5 Bi1 3.657(2) 3_546
Sr5 Sr3 4.350(2) 3_545
Sr5 Sr3 4.350(2) 3_546
